data_1510400
loop_
_publ_author_name
'Wagner, V.'
'Harbrecht, B.'

_publ_section_title
;
 AuTa14S2 - zentrierte (Au,Ta)13-Ikosaeder organisiert nach dem Motiv
 einer kubisch dichten Packung
;
_journal_name_full 'Zeitschrift fuer Anorganische und Allgemeine Chemie'
_journal_page_first 969
_journal_page_last 976
_journal_paper_doi 10.1002/zaac.19946200603
_journal_volume 620
_journal_year 1994
_chemical_formula_sum 'Au0.7 S2 Ta14.3'
_chemical_name_systematic '(Au0.7 Ta0.3) Ta14 S2'
_space_group_IT_number 148
_symmetry_space_group_name_Hall '-R 3'
_symmetry_space_group_name_H-M 'R -3 :H'
_cell_angle_alpha 90
_cell_angle_beta 90
_cell_angle_gamma 120
_cell_formula_units_Z 3
_cell_length_a 7.459
_cell_length_b 7.459
_cell_length_c 18.337
_cell_volume 883.528
_citation_journal_id_ASTM ZAACAB
_cod_data_source_file gold_49.cif
_cod_data_source_block Au0.7S2Ta14.3
_cod_original_cell_volume 883.5276
_cod_database_code 1510400

loop_
_symmetry_equiv_pos_as_xyz
x,y,z
-y,x-y,z
-x+y,-x,z
-x,-y,-z
y,-x+y,-z
x-y,x,-z
x+2/3,y+1/3,z+1/3
-y+2/3,x-y+1/3,z+1/3
-x+y+2/3,-x+1/3,z+1/3
-x+2/3,-y+1/3,-z+1/3
y+2/3,-x+y+1/3,-z+1/3
x-y+2/3,x+1/3,-z+1/3
x+1/3,y+2/3,z+2/3
-y+1/3,x-y+2/3,z+2/3
-x+y+1/3,-x+2/3,z+2/3
-x+1/3,-y+2/3,-z+2/3
y+1/3,-x+y+2/3,-z+2/3
x-y+1/3,x+2/3,-z+2/3

loop_
_atom_site_label
_atom_site_type_symbol
_atom_site_fract_x
_atom_site_fract_y
_atom_site_fract_z
_atom_site_occupancy
_atom_site_U_iso_or_equiv
Ta4 Ta 0.3983 0.2952 0.45638 1 0.0
S1 S 0 0 0.2101 1 0.0
Ta2 Ta 0 0 0.4203 1 0.0
Au1 Au 0 0 0 0.7 0.0
Ta1 Ta 0 0 0 0.3 0.0
Ta3 Ta 0.2603 0.2511 0.2949 1 0.0
